data_2235094
loop_
_publ_author_name
'Fun, Hoong-Kun'
'Quah, Ching Kheng'
'Wu, Dongdong'
'Zhang, Yan'

_publ_section_title
;
 1,1'-Bicyclohexyl-1,1'-diyl 1,1'-biphenyl-2,2'-dicarboxylate
;
_journal_coeditor_code IS5122
_journal_issue 6
_journal_name_full 'Acta Crystallographica Section E'
_journal_page_first o1627
_journal_paper_doi 10.1107/S1600536812018478
_journal_volume 68
_journal_year 2012
_chemical_formula_iupac 'C26 H28 O4'
_chemical_formula_moiety 'C26 H28 O4'
_chemical_formula_sum 'C26 H28 O4'
_chemical_formula_weight 404.48
_chemical_name_common
;
7,8-Dispirocyclohexyl-7,8-dihydrodibenzo[<i>f</i>,<i>h</i>][1,4]dioxecine-5,
10-dione
;
_chemical_name_systematic
;
1,1'-Bicyclohexyl-1,1'-diyl 1,1'-biphenyl-2,2'-dicarboxylate
;
_space_group_IT_number 15
_symmetry_cell_setting monoclinic
_symmetry_space_group_name_Hall '-C 2yc'
_symmetry_space_group_name_H-M 'C 1 2/c 1'
_atom_sites_solution_hydrogens geom
_atom_sites_solution_primary direct
_atom_sites_solution_secondary difmap
_audit_creation_method SHELXL-97
_cell_angle_alpha 90.00
_cell_angle_beta 99.9670(10)
_cell_angle_gamma 90.00
_cell_formula_units_Z 4
_cell_length_a 16.8289(7)
_cell_length_b 10.5919(5)
_cell_length_c 11.4752(5)
_cell_measurement_reflns_used 9620
_cell_measurement_temperature 100
_cell_measurement_theta_max 35.02
_cell_measurement_theta_min 4.16
_cell_volume 2014.58(15)
_computing_cell_refinement 'SAINT (Bruker, 2009)'
_computing_data_collection 'APEX2 (Bruker, 2009)'
_computing_data_reduction 'SAINT (Bruker, 2009)'
_computing_molecular_graphics 'SHELXTL (Sheldrick, 2008)'
_computing_publication_material 'SHELXTL (Sheldrick, 2008) and PLATON (Spek, 2009)'
_computing_structure_refinement 'SHELXTL (Sheldrick, 2008)'
_computing_structure_solution 'SHELXTL (Sheldrick, 2008)'
_diffrn_ambient_temperature 100
_diffrn_measured_fraction_theta_full 0.985
_diffrn_measured_fraction_theta_max 0.985
_diffrn_measurement_device_type
;
Bruker SMART APEXII DUO CCD area-detector
;
_diffrn_measurement_method '\f and \w scans'
_diffrn_radiation_monochromator graphite
_diffrn_radiation_source 'fine-focus sealed tube'
_diffrn_radiation_type MoK\a
_diffrn_radiation_wavelength 0.71073
_diffrn_reflns_av_R_equivalents 0.0185
_diffrn_reflns_av_sigmaI/netI 0.0165
_diffrn_reflns_limit_h_max 27
_diffrn_reflns_limit_h_min -21
_diffrn_reflns_limit_k_max 12
_diffrn_reflns_limit_k_min -17
_diffrn_reflns_limit_l_max 18
_diffrn_reflns_limit_l_min -18
_diffrn_reflns_number 16772
_diffrn_reflns_theta_full 35.04
_diffrn_reflns_theta_max 35.04
_diffrn_reflns_theta_min 4.16
_diffrn_standards_number 0
_exptl_absorpt_coefficient_mu 0.089
_exptl_absorpt_correction_T_max 0.9682
_exptl_absorpt_correction_T_min 0.9673
_exptl_absorpt_correction_type multi-scan
_exptl_absorpt_process_details '(<i>SADABS</i>; Bruker, 2009)'
_exptl_crystal_colour colourless
_exptl_crystal_density_diffrn 1.334
_exptl_crystal_density_method 'not measured'
_exptl_crystal_description block
_exptl_crystal_F_000 864
_exptl_crystal_size_max 0.377
_exptl_crystal_size_mid 0.368
_exptl_crystal_size_min 0.367
_refine_diff_density_max 0.468
_refine_diff_density_min -0.231
_refine_ls_goodness_of_fit_ref 1.052
_refine_ls_hydrogen_treatment constr
_refine_ls_matrix_type full
_refine_ls_number_parameters 136
_refine_ls_number_reflns 4382
_refine_ls_number_restraints 0
_refine_ls_restrained_S_all 1.052
_refine_ls_R_factor_all 0.0381
_refine_ls_R_factor_gt 0.0350
_refine_ls_shift/su_max 0.001
_refine_ls_shift/su_mean 0.001
_refine_ls_structure_factor_coef Fsqd
_refine_ls_weighting_details 'calc w=1/[\s^2^(Fo^2^)+(0.0621P)^2^+0.7551P] where P=(Fo^2^+2Fc^2^)/3'
_refine_ls_weighting_scheme calc
_refine_ls_wR_factor_gt 0.1046
_refine_ls_wR_factor_ref 0.1073
_reflns_number_gt 4006
_reflns_number_total 4382
_reflns_threshold_expression I>2\s(I)
_cod_data_source_file is5122.cif
_cod_data_source_block I
_cod_original_sg_symbol_H-M 'C 2/c'
_cod_database_code 2235094
_cod_database_fobs_code 2235094

loop_
_symmetry_equiv_pos_as_xyz
'x, y, z'
'-x, y, -z+1/2'
'x+1/2, y+1/2, z'
'-x+1/2, y+1/2, -z+1/2'
'-x, -y, -z'
'x, -y, z-1/2'
'-x+1/2, -y+1/2, -z'
'x+1/2, -y+1/2, z-1/2'

loop_
_atom_site_type_symbol
_atom_site_label
_atom_site_fract_x
_atom_site_fract_y
_atom_site_fract_z
_atom_site_U_iso_or_equiv
_atom_site_adp_type
_atom_site_calc_flag
_atom_site_refinement_flags
_atom_site_occupancy
_atom_site_symmetry_multiplicity
O O1 0.42941(3) 0.08237(4) 0.17817(4) 0.01098(9) Uani d . 1 1
O O2 0.41218(3) 0.19432(4) 0.34309(4) 0.01462(9) Uani d . 1 1
C C1 0.35947(4) 0.30612(6) 0.05831(5) 0.01532(11) Uani d . 1 1
H H1A 0.3278 0.2356 0.0346 0.018 Uiso calc R 1 1
C C2 0.34982(4) 0.41537(6) -0.01047(6) 0.01852(12) Uani d . 1 1
H H2A 0.3112 0.4184 -0.0790 0.022 Uiso calc R 1 1
C C3 0.39828(4) 0.51981(6) 0.02401(6) 0.01974(12) Uani d . 1 1
H H3A 0.3915 0.5936 -0.0205 0.024 Uiso calc R 1 1
C C4 0.45706(4) 0.51343(6) 0.12541(6) 0.01746(11) Uani d . 1 1
H H4A 0.4903 0.5828 0.1463 0.021 Uiso calc R 1 1
C C5 0.46751(3) 0.40532(5) 0.19691(5) 0.01327(10) Uani d . 1 1
C C6 0.41629(3) 0.30170(5) 0.16241(5) 0.01239(10) Uani d . 1 1
C C7 0.41890(3) 0.18771(5) 0.24002(5) 0.01133(10) Uani d . 1 1
C C8 0.45225(3) -0.04149(5) 0.23283(5) 0.01039(9) Uani d . 1 1
C C9 0.42275(3) -0.13489(5) 0.13258(5) 0.01332(10) Uani d . 1 1
H H9A 0.4472 -0.1135 0.0646 0.016 Uiso calc R 1 1
H H9B 0.4405 -0.2192 0.1580 0.016 Uiso calc R 1 1
C C10 0.33088(4) -0.13507(6) 0.09545(6) 0.01723(11) Uani d . 1 1
H H10A 0.3136 -0.0540 0.0606 0.021 Uiso calc R 1 1
H H10B 0.3156 -0.1995 0.0357 0.021 Uiso calc R 1 1
C C11 0.28797(4) -0.16018(7) 0.19990(6) 0.01998(12) Uani d . 1 1
H H11A 0.2992 -0.2457 0.2283 0.024 Uiso calc R 1 1
H H11B 0.2302 -0.1520 0.1746 0.024 Uiso calc R 1 1
C C12 0.31654(4) -0.06665(6) 0.29988(6) 0.01688(11) Uani d . 1 1
H H12A 0.2913 -0.0868 0.3675 0.020 Uiso calc R 1 1
H H12B 0.3003 0.0181 0.2739 0.020 Uiso calc R 1 1
C C13 0.40844(3) -0.07157(5) 0.33654(5) 0.01320(10) Uani d . 1 1
H H13A 0.4241 -0.1551 0.3668 0.016 Uiso calc R 1 1
H H13B 0.4250 -0.0113 0.3998 0.016 Uiso calc R 1 1

loop_
_atom_site_aniso_label
_atom_site_aniso_U_11
_atom_site_aniso_U_22
_atom_site_aniso_U_33
_atom_site_aniso_U_12
_atom_site_aniso_U_13
_atom_site_aniso_U_23
O1 0.01283(17) 0.00808(16) 0.01182(17) 0.00106(12) 0.00151(13) 0.00043(12)
O2 0.01673(19) 0.01344(19) 0.01440(18) 0.00038(14) 0.00467(14) -0.00096(13)
C1 0.0149(2) 0.0138(2) 0.0166(2) 0.00300(17) 0.00097(18) 0.00128(17)
C2 0.0185(3) 0.0183(3) 0.0184(3) 0.0063(2) 0.0021(2) 0.0042(2)
C3 0.0218(3) 0.0154(3) 0.0227(3) 0.0061(2) 0.0056(2) 0.0066(2)
C4 0.0194(3) 0.0105(2) 0.0231(3) 0.00200(18) 0.0056(2) 0.00334(19)
C5 0.0143(2) 0.0090(2) 0.0169(2) 0.00124(16) 0.00385(17) 0.00066(16)
C6 0.0132(2) 0.0093(2) 0.0148(2) 0.00178(16) 0.00282(17) 0.00097(16)
C7 0.0099(2) 0.0095(2) 0.0145(2) 0.00032(15) 0.00178(16) -0.00049(15)
C8 0.0114(2) 0.00798(19) 0.0115(2) -0.00010(15) 0.00114(15) 0.00068(15)
C9 0.0140(2) 0.0106(2) 0.0143(2) -0.00026(16) -0.00064(17) -0.00214(16)
C10 0.0144(2) 0.0169(2) 0.0187(3) -0.00241(18) -0.00193(19) -0.00231(19)
C11 0.0146(2) 0.0195(3) 0.0248(3) -0.0057(2) 0.0004(2) 0.0012(2)
C12 0.0132(2) 0.0189(3) 0.0191(2) -0.00175(18) 0.00416(19) 0.00251(19)
C13 0.0133(2) 0.0133(2) 0.0132(2) -0.00114(16) 0.00258(17) 0.00192(16)

loop_
_atom_type_symbol
_atom_type_description
_atom_type_scat_dispersion_real
_atom_type_scat_dispersion_imag
_atom_type_scat_source
C C 0.0033 0.0016 'International Tables Vol C Tables 4.2.6.8 and 6.1.1.4'
H H 0.0000 0.0000 'International Tables Vol C Tables 4.2.6.8 and 6.1.1.4'
O O 0.0106 0.0060 'International Tables Vol C Tables 4.2.6.8 and 6.1.1.4'

loop_
_geom_angle_atom_site_label_1
_geom_angle_atom_site_label_2
_geom_angle_atom_site_label_3
_geom_angle_site_symmetry_3
_geom_angle
C7 O1 C8 . 124.00(4)
C2 C1 C6 . 120.51(6)
C2 C1 H1A . 119.7
C6 C1 H1A . 119.7
C3 C2 C1 . 119.61(6)
C3 C2 H2A . 120.2
C1 C2 H2A . 120.2
C2 C3 C4 . 119.74(6)
C2 C3 H3A . 120.1
C4 C3 H3A . 120.1
C3 C4 C5 . 121.85(6)
C3 C4 H4A . 119.1
C5 C4 H4A . 119.1
C4 C5 C6 . 117.58(6)
C4 C5 C5 2_655 118.60(4)
C6 C5 C5 2_655 123.81(4)
C1 C6 C5 . 120.62(5)
C1 C6 C7 . 118.79(5)
C5 C6 C7 . 120.51(5)
O2 C7 O1 . 127.21(5)
O2 C7 C6 . 122.49(5)
O1 C7 C6 . 110.30(5)
O1 C8 C9 . 103.18(4)
O1 C8 C13 . 112.87(4)
C9 C8 C13 . 108.10(4)
O1 C8 C8 2_655 106.46(3)
C9 C8 C8 2_655 111.63(4)
C13 C8 C8 2_655 114.10(5)
C10 C9 C8 . 112.94(5)
C10 C9 H9A . 109.0
C8 C9 H9A . 109.0
C10 C9 H9B . 109.0
C8 C9 H9B . 109.0
H9A C9 H9B . 107.8
C11 C10 C9 . 111.97(5)
C11 C10 H10A . 109.2
C9 C10 H10A . 109.2
C11 C10 H10B . 109.2
C9 C10 H10B . 109.2
H10A C10 H10B . 107.9
C10 C11 C12 . 110.27(5)
C10 C11 H11A . 109.6
C12 C11 H11A . 109.6
C10 C11 H11B . 109.6
C12 C11 H11B . 109.6
H11A C11 H11B . 108.1
C11 C12 C13 . 110.82(5)
C11 C12 H12A . 109.5
C13 C12 H12A . 109.5
C11 C12 H12B . 109.5
C13 C12 H12B . 109.5
H12A C12 H12B . 108.1
C12 C13 C8 . 112.14(5)
C12 C13 H13A . 109.2
C8 C13 H13A . 109.2
C12 C13 H13B . 109.2
C8 C13 H13B . 109.2
H13A C13 H13B . 107.9

loop_
_geom_bond_atom_site_label_1
_geom_bond_atom_site_label_2
_geom_bond_site_symmetry_2
_geom_bond_distance
O1 C7 . 1.3503(7)
O1 C8 . 1.4760(7)
O2 C7 . 1.2095(7)
C1 C2 . 1.3942(8)
C1 C6 . 1.3958(8)
C1 H1A . 0.9300
C2 C3 . 1.3906(10)
C2 H2A . 0.9300
C3 C4 . 1.3923(10)
C3 H3A . 0.9300
C4 C5 . 1.4020(8)
C4 H4A . 0.9300
C5 C6 . 1.4094(8)
C5 C5 2_655 1.4896(12)
C6 C7 . 1.4964(8)
C8 C9 . 1.5332(8)
C8 C13 . 1.5379(8)
C8 C8 2_655 1.5872(11)
C9 C10 . 1.5310(8)
C9 H9A . 0.9700
C9 H9B . 0.9700
C10 C11 . 1.5258(10)
C10 H10A . 0.9700
C10 H10B . 0.9700
C11 C12 . 1.5290(10)
C11 H11A . 0.9700
C11 H11B . 0.9700
C12 C13 . 1.5318(8)
C12 H12A . 0.9700
C12 H12B . 0.9700
C13 H13A . 0.9700
C13 H13B . 0.9700

loop_
_geom_torsion_atom_site_label_1
_geom_torsion_atom_site_label_2
_geom_torsion_atom_site_label_3
_geom_torsion_atom_site_label_4
_geom_torsion_site_symmetry_1
_geom_torsion_site_symmetry_4
_geom_torsion
C6 C1 C2 C3 . . 1.18(10)
C1 C2 C3 C4 . . 1.34(10)
C2 C3 C4 C5 . . -2.06(10)
C3 C4 C5 C6 . . 0.24(9)
C3 C4 C5 C5 . 2_655 179.20(6)
C2 C1 C6 C5 . . -3.04(9)
C2 C1 C6 C7 . . 173.76(5)
C4 C5 C6 C1 . . 2.29(8)
C5 C5 C6 C1 2_655 . -176.60(6)
C4 C5 C6 C7 . . -174.45(5)
C5 C5 C6 C7 2_655 . 6.65(10)
C8 O1 C7 O2 . . -13.97(9)
C8 O1 C7 C6 . . 166.08(5)
C1 C6 C7 O2 . . -123.70(6)
C5 C6 C7 O2 . . 53.11(8)
C1 C6 C7 O1 . . 56.26(7)
C5 C6 C7 O1 . . -126.93(5)
C7 O1 C8 C9 . . 157.39(5)
C7 O1 C8 C13 . . 40.97(7)
C7 O1 C8 C8 . 2_655 -84.97(6)
O1 C8 C9 C10 . . -64.78(6)
C13 C8 C9 C10 . . 54.98(6)
C8 C8 C9 C10 2_655 . -178.73(4)
C8 C9 C10 C11 . . -55.23(7)
C9 C10 C11 C12 . . 54.07(7)
C10 C11 C12 C13 . . -55.70(7)
C11 C12 C13 C8 . . 58.70(6)
O1 C8 C13 C12 . . 56.62(6)
C9 C8 C13 C12 . . -56.84(6)
C8 C8 C13 C12 2_655 . 178.33(4)
